data_2312066
loop_
_publ_author_name
'Vinaya, ?'
'Basavaraju, Yeriyur B.'
'Yathirajan, Hemmige S.'
'Parkin, Sean'

_publ_section_title
;
 Syntheses and crystal structures of four 4-(4-nitro-phen-yl)piperazinium
 salts with hydrogen succinate, 4-amino-benzoate,
 2-(4-chloro-phen-yl)acetate and 2,3,4,5,6-penta-fluoro-benzoate anions.
;
_journal_coeditor_code HB8053
_journal_issue 'Pt 3'
_journal_name_full 'Acta crystallographica. Section E, Crystallographic communications'
_journal_page_first 151
_journal_page_last 156
_journal_paper_doi 10.1107/S2056989023001093
_journal_volume 79
_journal_year 2023
_chemical_formula_iupac 'C10 H14 N3 O2 +, C4 H5 O4 -'
_chemical_formula_moiety 'C10 H14 N3 O2 +, C4 H5 O4 -'
_chemical_formula_sum 'C14 H19 N3 O6'
_chemical_formula_weight 325.32
_chemical_name_systematic
;
4-(4-Nitrophenyl)piperazinium hydrogen succinate
;
_space_group_crystal_system monoclinic
_space_group_IT_number 15
_space_group_name_Hall '-C 2yc'
_space_group_name_H-M_alt 'C 1 2/c 1'
_atom_sites_solution_hydrogens mixed
_atom_sites_solution_primary direct
_atom_sites_solution_secondary difmap
_audit_creation_method 'SHELXL-2019/2 and CIFFIX'
_cell_angle_alpha 90
_cell_angle_beta 105.384(2)
_cell_angle_gamma 90
_cell_formula_units_Z 8
_cell_length_a 25.2747(12)
_cell_length_b 8.0434(4)
_cell_length_c 15.6617(5)
_cell_measurement_reflns_used 9366
_cell_measurement_temperature 90.0(2)
_cell_measurement_theta_max 27.49
_cell_measurement_theta_min 2.67
_cell_volume 3069.9(2)
_computing_cell_refinement
;
<i>APEX3</i> (Bruker, 2016)
;
_computing_data_collection
;
<i>APEX3</i> (Bruker, 2016)
;
_computing_data_reduction
;
<i>APEX3</i> (Bruker, 2016)
;
_computing_molecular_graphics
;
<i>XP</i> in <i>SHELXTL</i> (Sheldrick, 2008)
;
_computing_publication_material
;
<i>publCIF</i> (Westrip, 2010)
;
_computing_structure_refinement
;
<i>SHELXL2019/2</i> (Sheldrick, 2015b)
;
_computing_structure_solution
;
<i>SHELXT</i> (Sheldrick, 2015a)
;
_diffrn_ambient_temperature 90.0(2)
_diffrn_detector_area_resol_mean 7.41
_diffrn_measured_fraction_theta_full 0.995
_diffrn_measured_fraction_theta_max 0.995
_diffrn_measurement_device_type 'Bruker D8 Venture dual source'
_diffrn_measurement_method '\f and \w scans'
_diffrn_radiation_type MoK\a
_diffrn_radiation_wavelength 0.71073
_diffrn_reflns_av_R_equivalents 0.0355
_diffrn_reflns_av_unetI/netI 0.0216
_diffrn_reflns_limit_h_max 32
_diffrn_reflns_limit_h_min -32
_diffrn_reflns_limit_k_max 10
_diffrn_reflns_limit_k_min -10
_diffrn_reflns_limit_l_max 20
_diffrn_reflns_limit_l_min -20
_diffrn_reflns_number 25982
_diffrn_reflns_theta_full 25.242
_diffrn_reflns_theta_max 27.499
_diffrn_reflns_theta_min 2.667
_diffrn_source microsource
_exptl_absorpt_coefficient_mu 0.111
_exptl_absorpt_correction_T_max 0.971
_exptl_absorpt_correction_T_min 0.890
_exptl_absorpt_correction_type multi-scan
_exptl_absorpt_process_details
;
(<i>SADABS</i>; Krause <i>et al.</i>, 2015)
;
_exptl_crystal_colour 'pale yellow'
_exptl_crystal_density_diffrn 1.408
_exptl_crystal_description 'cut block'
_exptl_crystal_F_000 1376
_exptl_crystal_size_max 0.300
_exptl_crystal_size_mid 0.220
_exptl_crystal_size_min 0.180
_refine_diff_density_max 0.356
_refine_diff_density_min -0.234
_refine_ls_extinction_method none
_refine_ls_goodness_of_fit_ref 1.046
_refine_ls_hydrogen_treatment mixed
_refine_ls_matrix_type full
_refine_ls_number_parameters 220
_refine_ls_number_reflns 3518
_refine_ls_number_restraints 0
_refine_ls_restrained_S_all 1.046
_refine_ls_R_factor_all 0.0390
_refine_ls_R_factor_gt 0.0339
_refine_ls_shift/su_max 0.001
_refine_ls_shift/su_mean 0.000
_refine_ls_structure_factor_coef Fsqd
_refine_ls_weighting_details 'w=1/[\s^2^(Fo^2^)+(0.0401P)^2^+2.5912P] where P=(Fo^2^+2Fc^2^)/3'
_refine_ls_weighting_scheme calc
_refine_ls_wR_factor_gt 0.0848
_refine_ls_wR_factor_ref 0.0890
_reflns_number_gt 3130
_reflns_number_total 3518
_reflns_threshold_expression 'I > 2\s(I)'
_cod_data_source_file hb8053sup1.cif
_cod_data_source_block I
_cod_original_sg_symbol_H-M 'C 2/c'
_cod_database_code 2312066
_shelx_space_group_comment
;
The symmetry employed for this shelxl refinement is uniquely defined
by the following loop, which should always be used as a source of
symmetry information in preference to the above space-group names.
They are only intended as comments.
;
_shelx_estimated_absorpt_t_min 0.967
_shelx_estimated_absorpt_t_max 0.980

loop_
_space_group_symop_operation_xyz
'x, y, z'
'-x, y, -z+1/2'
'x+1/2, y+1/2, z'
'-x+1/2, y+1/2, -z+1/2'
'-x, -y, -z'
'x, -y, z-1/2'
'-x+1/2, -y+1/2, -z'
'x+1/2, -y+1/2, z-1/2'

loop_
_atom_site_type_symbol
_atom_site_label
_atom_site_fract_x
_atom_site_fract_y
_atom_site_fract_z
_atom_site_U_iso_or_equiv
_atom_site_adp_type
_atom_site_calc_flag
_atom_site_occupancy
_atom_site_disorder_assembly
_atom_site_disorder_group
O O1 0.14051(3) 0.80996(12) 0.52439(6) 0.0280(2) Uani d 1 . .
O O2 0.19261(4) 0.91415(12) 0.64508(5) 0.0259(2) Uani d 1 . .
N N1 0.41855(4) 1.00925(12) 0.33747(6) 0.01449(19) Uani d 1 . .
H H1NA 0.4443(6) 0.9234(19) 0.3448(9) 0.024(4) Uiso d 1 . .
H H1NB 0.4279(6) 1.087(2) 0.3023(10) 0.027(4) Uiso d 1 . .
N N2 0.32266(4) 1.14743(13) 0.37425(6) 0.0195(2) Uani d 1 . .
N N3 0.18160(4) 0.88788(12) 0.56439(6) 0.0193(2) Uani d 1 . .
C C1 0.42042(4) 1.07833(14) 0.42694(7) 0.0162(2) Uani d 1 . .
H H1A 0.457208 1.125553 0.454157 0.019 Uiso calc 1 . .
H H1B 0.413555 0.988494 0.465866 0.019 Uiso calc 1 . .
C C2 0.37707(4) 1.21296(14) 0.41778(7) 0.0184(2) Uani d 1 . .
H H2A 0.377322 1.255726 0.477154 0.022 Uiso calc 1 . .
H H2B 0.385724 1.306506 0.382666 0.022 Uiso calc 1 . .
C C3 0.32172(5) 1.09046(16) 0.28539(7) 0.0221(3) Uani d 1 . .
H H3A 0.331073 1.184031 0.250990 0.027 Uiso calc 1 . .
H H3B 0.284357 1.051561 0.254685 0.027 Uiso calc 1 . .
C C4 0.36260(4) 0.94930(14) 0.28984(7) 0.0185(2) Uani d 1 . .
H H4A 0.352357 0.853143 0.321552 0.022 Uiso calc 1 . .
H H4B 0.362220 0.913189 0.229253 0.022 Uiso calc 1 . .
C C5 0.28969(4) 1.07550(14) 0.42138(7) 0.0170(2) Uani d 1 . .
C C6 0.24190(4) 0.98517(15) 0.37851(7) 0.0197(2) Uani d 1 . .
H H6 0.233839 0.966904 0.316459 0.024 Uiso calc 1 . .
C C7 0.20687(4) 0.92328(14) 0.42470(7) 0.0187(2) Uani d 1 . .
H H7 0.175211 0.862077 0.394892 0.022 Uiso calc 1 . .
C C8 0.21826(4) 0.95117(14) 0.51539(7) 0.0168(2) Uani d 1 . .
C C9 0.26495(5) 1.03778(15) 0.55941(7) 0.0196(2) Uani d 1 . .
H H9 0.272248 1.056667 0.621320 0.024 Uiso calc 1 . .
C C10 0.30066(4) 1.09637(15) 0.51408(7) 0.0191(2) Uani d 1 . .
H H10 0.333230 1.151757 0.545403 0.023 Uiso calc 1 . .
O O3 0.49072(3) 0.75060(9) 0.36438(6) 0.01950(18) Uani d 1 . .
O O4 0.56900(3) 0.86516(9) 0.35258(5) 0.01772(17) Uani d 1 . .
O O5 0.57855(3) 0.25137(9) 0.29079(5) 0.01729(17) Uani d 1 . .
O O6 0.53144(3) 0.13451(9) 0.37722(5) 0.01695(17) Uani d 1 . .
H H6O 0.5484(8) 0.005(3) 0.3625(13) 0.065(6) Uiso d 1 . .
C C11 0.53782(4) 0.74028(12) 0.35582(6) 0.0127(2) Uani d 1 . .
C C12 0.56315(4) 0.57314(12) 0.34704(7) 0.0145(2) Uani d 1 . .
H H12A 0.601509 0.572910 0.384282 0.017 Uiso calc 1 . .
H H12B 0.564189 0.558197 0.284757 0.017 Uiso calc 1 . .
C C13 0.53315(4) 0.42686(12) 0.37343(7) 0.0142(2) Uani d 1 . .
H H13A 0.539998 0.426052 0.438666 0.017 Uiso calc 1 . .
H H13B 0.493229 0.441729 0.347489 0.017 Uiso calc 1 . .
C C14 0.55019(4) 0.26118(12) 0.34399(7) 0.0124(2) Uani d 1 . .

loop_
_atom_site_aniso_label
_atom_site_aniso_U_11
_atom_site_aniso_U_22
_atom_site_aniso_U_33
_atom_site_aniso_U_12
_atom_site_aniso_U_13
_atom_site_aniso_U_23
O1 0.0196(4) 0.0345(5) 0.0275(4) -0.0090(4) 0.0021(3) 0.0038(4)
O2 0.0250(4) 0.0339(5) 0.0192(4) -0.0051(4) 0.0063(3) 0.0036(3)
N1 0.0143(4) 0.0131(4) 0.0171(4) 0.0014(3) 0.0060(3) 0.0020(3)
N2 0.0142(4) 0.0278(5) 0.0177(4) 0.0021(4) 0.0061(3) -0.0008(4)
N3 0.0158(4) 0.0198(5) 0.0214(5) 0.0012(4) 0.0031(4) 0.0048(4)
C1 0.0142(5) 0.0194(5) 0.0148(5) -0.0003(4) 0.0035(4) 0.0003(4)
C2 0.0181(5) 0.0182(5) 0.0213(5) -0.0007(4) 0.0091(4) -0.0012(4)
C3 0.0155(5) 0.0371(7) 0.0141(5) 0.0033(5) 0.0043(4) 0.0012(5)
C4 0.0168(5) 0.0231(6) 0.0167(5) -0.0043(4) 0.0064(4) -0.0038(4)
C5 0.0142(5) 0.0185(5) 0.0192(5) 0.0056(4) 0.0058(4) 0.0006(4)
C6 0.0174(5) 0.0240(6) 0.0175(5) 0.0024(4) 0.0044(4) -0.0047(4)
C7 0.0145(5) 0.0186(5) 0.0216(5) 0.0014(4) 0.0024(4) -0.0030(4)
C8 0.0145(5) 0.0165(5) 0.0194(5) 0.0031(4) 0.0046(4) 0.0031(4)
C9 0.0186(5) 0.0236(6) 0.0151(5) -0.0009(4) 0.0020(4) 0.0024(4)
C10 0.0149(5) 0.0232(6) 0.0176(5) -0.0012(4) 0.0016(4) 0.0007(4)
O3 0.0158(4) 0.0119(4) 0.0316(4) 0.0021(3) 0.0078(3) 0.0008(3)
O4 0.0185(4) 0.0093(4) 0.0266(4) -0.0009(3) 0.0080(3) -0.0010(3)
O5 0.0229(4) 0.0123(4) 0.0193(4) -0.0004(3) 0.0101(3) -0.0018(3)
O6 0.0197(4) 0.0089(3) 0.0245(4) 0.0002(3) 0.0097(3) 0.0013(3)
C11 0.0155(5) 0.0099(5) 0.0113(4) 0.0003(4) 0.0010(4) -0.0004(4)
C12 0.0148(5) 0.0094(5) 0.0192(5) 0.0006(4) 0.0044(4) -0.0010(4)
C13 0.0163(5) 0.0091(5) 0.0174(5) 0.0013(4) 0.0048(4) -0.0003(4)
C14 0.0120(4) 0.0102(5) 0.0131(4) 0.0001(4) -0.0001(4) 0.0000(4)

loop_
_atom_type_symbol
_atom_type_description
_atom_type_scat_dispersion_real
_atom_type_scat_dispersion_imag
_atom_type_scat_source
C C 0.0033 0.0016 'International Tables Vol C Tables 4.2.6.8 and 6.1.1.4'
H H 0.0000 0.0000 'International Tables Vol C Tables 4.2.6.8 and 6.1.1.4'
N N 0.0061 0.0033 'International Tables Vol C Tables 4.2.6.8 and 6.1.1.4'
O O 0.0106 0.0060 'International Tables Vol C Tables 4.2.6.8 and 6.1.1.4'

loop_
_geom_angle_atom_site_label_1
_geom_angle_atom_site_label_2
_geom_angle_atom_site_label_3
_geom_angle_site_symmetry_1
_geom_angle_site_symmetry_3
_geom_angle
_geom_angle_publ_flag
C4 N1 C1 . . 112.23(8) ?
C4 N1 H1NA . . 111.0(9) ?
C1 N1 H1NA . . 108.1(9) ?
C4 N1 H1NB . . 106.6(9) ?
C1 N1 H1NB . . 111.6(10) ?
H1NA N1 H1NB . . 107.3(12) ?
C5 N2 C3 . . 121.32(10) ?
C5 N2 C2 . . 121.95(9) ?
C3 N2 C2 . . 109.46(8) ?
O1 N3 O2 . . 122.46(10) ?
O1 N3 C8 . . 118.84(9) ?
O2 N3 C8 . . 118.70(9) ?
N1 C1 C2 . . 109.46(8) ?
N1 C1 H1A . . 109.8 ?
C2 C1 H1A . . 109.8 ?
N1 C1 H1B . . 109.8 ?
C2 C1 H1B . . 109.8 ?
H1A C1 H1B . . 108.2 ?
N2 C2 C1 . . 110.65(9) ?
N2 C2 H2A . . 109.5 ?
C1 C2 H2A . . 109.5 ?
N2 C2 H2B . . 109.5 ?
C1 C2 H2B . . 109.5 ?
H2A C2 H2B . . 108.1 ?
N2 C3 C4 . . 110.55(9) ?
N2 C3 H3A . . 109.5 ?
C4 C3 H3A . . 109.5 ?
N2 C3 H3B . . 109.5 ?
C4 C3 H3B . . 109.5 ?
H3A C3 H3B . . 108.1 ?
N1 C4 C3 . . 108.84(9) ?
N1 C4 H4A . . 109.9 ?
C3 C4 H4A . . 109.9 ?
N1 C4 H4B . . 109.9 ?
C3 C4 H4B . . 109.9 ?
H4A C4 H4B . . 108.3 ?
N2 C5 C10 . . 121.22(10) ?
N2 C5 C6 . . 121.46(10) ?
C10 C5 C6 . . 117.24(10) ?
C7 C6 C5 . . 121.52(10) ?
C7 C6 H6 . . 119.2 ?
C5 C6 H6 . . 119.2 ?
C6 C7 C8 . . 119.39(10) ?
C6 C7 H7 . . 120.3 ?
C8 C7 H7 . . 120.3 ?
C9 C8 C7 . . 120.48(10) ?
C9 C8 N3 . . 119.65(10) ?
C7 C8 N3 . . 119.87(10) ?
C10 C9 C8 . . 120.37(10) ?
C10 C9 H9 . . 119.8 ?
C8 C9 H9 . . 119.8 ?
C9 C10 C5 . . 120.93(10) ?
C9 C10 H10 . . 119.5 ?
C5 C10 H10 . . 119.5 ?
H6O O6 C14 . . 115.4(10) ?
H6O O6 H6O . . 0(3) ?
C14 O6 H6O . . 115.4(10) ?
O3 C11 O4 . . 124.74(9) ?
O3 C11 C12 . . 120.89(9) ?
O4 C11 C12 . . 114.37(9) ?
C11 C12 C13 . . 114.29(8) ?
C11 C12 H12A . . 108.7 ?
C13 C12 H12A . . 108.7 ?
C11 C12 H12B . . 108.7 ?
C13 C12 H12B . . 108.7 ?
H12A C12 H12B . . 107.6 ?
C14 C13 C12 . . 113.47(8) ?
C14 C13 H13A . . 108.9 ?
C12 C13 H13A . . 108.9 ?
C14 C13 H13B . . 108.9 ?
C12 C13 H13B . . 108.9 ?
H13A C13 H13B . . 107.7 ?
O5 C14 O6 . . 124.17(9) ?
O5 C14 C13 . . 121.67(9) ?
O6 C14 C13 . . 114.14(9) ?

loop_
_geom_bond_atom_site_label_1
_geom_bond_atom_site_label_2
_geom_bond_site_symmetry_2
_geom_bond_distance
_geom_bond_publ_flag
O1 N3 . 1.2323(13) ?
O2 N3 . 1.2380(13) ?
N1 C4 . 1.4930(13) ?
N1 C1 . 1.4964(14) ?
N1 H1NA . 0.934(15) ?
N1 H1NB . 0.903(16) ?
N2 C5 . 1.3784(14) ?
N2 C3 . 1.4594(14) ?
N2 C2 . 1.4618(14) ?
N3 C8 . 1.4437(14) ?
C1 C2 . 1.5199(15) ?
C1 H1A . 0.9900 ?
C1 H1B . 0.9900 ?
C2 H2A . 0.9900 ?
C2 H2B . 0.9900 ?
C3 C4 . 1.5241(16) ?
C3 H3A . 0.9900 ?
C3 H3B . 0.9900 ?
C4 H4A . 0.9900 ?
C4 H4B . 0.9900 ?
C5 C10 . 1.4139(15) ?
C5 C6 . 1.4170(16) ?
C6 C7 . 1.3763(16) ?
C6 H6 . 0.9500 ?
C7 C8 . 1.3906(15) ?
C7 H7 . 0.9500 ?
C8 C9 . 1.3861(16) ?
C9 C10 . 1.3714(16) ?
C9 H9 . 0.9500 ?
C10 H10 . 0.9500 ?
O3 C11 . 1.2356(13) ?
O4 C11 . 1.2860(13) ?
O5 C14 . 1.2374(13) ?
O6 H6O . 1.17(2) ?
O6 C14 . 1.2901(13) ?
O6 H6O . 1.17(2) ?
C11 C12 . 1.5109(14) ?
C12 C13 . 1.5154(14) ?
C12 H12A . 0.9900 ?
C12 H12B . 0.9900 ?
C13 C14 . 1.5097(14) ?
C13 H13A . 0.9900 ?
C13 H13B . 0.9900 ?

loop_
_geom_hbond_atom_site_label_D
_geom_hbond_atom_site_label_H
_geom_hbond_atom_site_label_A
_geom_hbond_site_symmetry_A
_geom_hbond_distance_DH
_geom_hbond_distance_HA
_geom_hbond_distance_DA
_geom_hbond_angle_DHA
_geom_hbond_publ_flag
N1 H1NA O3 . 0.934(15) 1.793(16) 2.7250(12) 175.5(13) yes
N1 H1NB O5 2_665 0.903(16) 1.945(16) 2.8127(12) 160.5(13) yes
O6 H6O O4 1_545 1.17(2) 1.27(2) 2.4367(10) 176(2) yes
C1 H1A O6 1_565 0.99 2.49 3.1374(13) 123 yes
C3 H3A O5 2_665 0.99 2.59 3.3238(15) 130 yes
C3 H3B O2 6_575 0.99 2.51 3.4168(15) 153 yes
C4 H4A O2 7_566 0.99 2.55 3.5053(15) 162 yes
C4 H4B O4 2_655 0.99 2.45 3.2354(13) 136 yes
C10 H10 O4 5_676 0.95 2.57 3.4146(13) 149 yes

loop_
_geom_torsion_atom_site_label_1
_geom_torsion_atom_site_label_2
_geom_torsion_atom_site_label_3
_geom_torsion_atom_site_label_4
_geom_torsion_site_symmetry_1
_geom_torsion_site_symmetry_2
_geom_torsion_site_symmetry_3
_geom_torsion_site_symmetry_4
_geom_torsion
_geom_torsion_publ_flag
C4 N1 C1 C2 . . . . -54.52(12) ?
C5 N2 C2 C1 . . . . 89.04(12) ?
C3 N2 C2 C1 . . . . -61.41(12) ?
N1 C1 C2 N2 . . . . 57.02(11) ?
C5 N2 C3 C4 . . . . -88.50(12) ?
C2 N2 C3 C4 . . . . 62.17(12) ?
C1 N1 C4 C3 . . . . 54.94(11) ?
N2 C3 C4 N1 . . . . -58.37(12) ?
C3 N2 C5 C10 . . . . 162.34(10) ?
C2 N2 C5 C10 . . . . 15.32(16) ?
C3 N2 C5 C6 . . . . -21.04(16) ?
C2 N2 C5 C6 . . . . -168.06(10) ?
N2 C5 C6 C7 . . . . -175.36(10) ?
C10 C5 C6 C7 . . . . 1.39(16) ?
C5 C6 C7 C8 . . . . 0.62(17) ?
C6 C7 C8 C9 . . . . -1.19(17) ?
C6 C7 C8 N3 . . . . 179.54(10) ?
O1 N3 C8 C9 . . . . -179.41(10) ?
O2 N3 C8 C9 . . . . 0.67(16) ?
O1 N3 C8 C7 . . . . -0.13(15) ?
O2 N3 C8 C7 . . . . 179.94(10) ?
C7 C8 C9 C10 . . . . -0.33(17) ?
N3 C8 C9 C10 . . . . 178.94(10) ?
C8 C9 C10 C5 . . . . 2.44(18) ?
N2 C5 C10 C9 . . . . 173.84(11) ?
C6 C5 C10 C9 . . . . -2.92(17) ?
O3 C11 C12 C13 . . . . -15.24(14) ?
O4 C11 C12 C13 . . . . 165.46(9) ?
C11 C12 C13 C14 . . . . 166.06(8) ?
H6O O6 C14 O5 . . . . 9.0(11) ?
H6O O6 C14 C13 . . . . -172.7(11) ?
C12 C13 C14 O5 . . . . -11.74(14) ?
C12 C13 C14 O6 . . . . 169.97(9) ?

_cod_database_fobs_code 2312066
